data_7022805
loop_
_publ_author_name
'Tu, Jing'
'Li, Wenbo'
'Xue, Mingqiang'
'Zhang, Yong'
'Shen, Qi'

_publ_section_title
;
 Bridged bis(amidinate) lanthanide aryloxides: syntheses, structures, and
 catalytic activity for addition of amines to carbodiimides.
;
_journal_issue 16
_journal_name_full 'Dalton transactions (Cambridge, England : 2003)'
_journal_page_first 5890
_journal_page_last 5901
_journal_paper_doi 10.1039/c3dt33069a
_journal_volume 42
_journal_year 2013
_chemical_formula_moiety 'C51 H78 N7 O Si2 Yb, C4 H8 O'
_chemical_formula_sum 'C55 H86 N7 O2 Si2 Yb'
_chemical_formula_weight 1106.53
_chemical_name_systematic
;
?
;
_space_group_IT_number 14
_symmetry_cell_setting monoclinic
_symmetry_Int_Tables_number 14
_symmetry_space_group_name_Hall '-P 2yn'
_symmetry_space_group_name_H-M 'P 1 21/n 1'
_atom_sites_solution_hydrogens geom
_atom_sites_solution_primary direct
_atom_sites_solution_secondary difmap
_audit_creation_method SHELXL-97
_cell_angle_alpha 90.00
_cell_angle_beta 111.891(4)
_cell_angle_gamma 90.00
_cell_formula_units_Z 4
_cell_length_a 13.980(2)
_cell_length_b 26.110(3)
_cell_length_c 17.139(3)
_cell_measurement_reflns_used 24694
_cell_measurement_temperature 223(2)
_cell_measurement_theta_max 27.5
_cell_measurement_theta_min 3.0
_cell_volume 5804.9(15)
_computing_cell_refinement CrystalClear
_computing_data_collection CrystalClear
_computing_data_reduction CrystalStructure
_computing_molecular_graphics 'Bruker SHELXTL'
_computing_publication_material 'Bruker SHELXTL'
_computing_structure_refinement 'SHELXL-97 (Sheldrick, 1997)'
_computing_structure_solution 'SHELXS-97 (Sheldrick, 1990)'
_diffrn_ambient_temperature 223(2)
_diffrn_detector_area_resol_mean 14.63
_diffrn_measured_fraction_theta_full 0.992
_diffrn_measured_fraction_theta_max 0.992
_diffrn_measurement_device_type 'Rigaku Saturn'
_diffrn_measurement_method \w
_diffrn_radiation_monochromator graphite
_diffrn_radiation_source 'fine-focus sealed tube'
_diffrn_radiation_type MoK\a
_diffrn_radiation_wavelength 0.71075
_diffrn_reflns_av_R_equivalents 0.1050
_diffrn_reflns_av_unetI/netI 0.1360
_diffrn_reflns_limit_h_max 16
_diffrn_reflns_limit_h_min -13
_diffrn_reflns_limit_k_max 31
_diffrn_reflns_limit_k_min -29
_diffrn_reflns_limit_l_max 20
_diffrn_reflns_limit_l_min -20
_diffrn_reflns_number 28075
_diffrn_reflns_theta_full 25.50
_diffrn_reflns_theta_max 25.50
_diffrn_reflns_theta_min 3.02
_exptl_absorpt_coefficient_mu 1.696
_exptl_absorpt_correction_T_max 0.846
_exptl_absorpt_correction_T_min 0.290
_exptl_absorpt_correction_type multi-scan
_exptl_absorpt_process_details 'Jacobson, R. (1998) Private communication'
_exptl_crystal_colour colorless
_exptl_crystal_density_diffrn 1.266
_exptl_crystal_density_method 'not measured'
_exptl_crystal_description prism
_exptl_crystal_F_000 2316
_exptl_crystal_size_max 0.40
_exptl_crystal_size_mid 0.20
_exptl_crystal_size_min 0.10
_refine_diff_density_max 0.644
_refine_diff_density_min -0.903
_refine_diff_density_rms 0.132
_refine_ls_extinction_method none
_refine_ls_goodness_of_fit_ref 1.188
_refine_ls_hydrogen_treatment mixed
_refine_ls_matrix_type full
_refine_ls_number_parameters 628
_refine_ls_number_reflns 10714
_refine_ls_number_restraints 2
_refine_ls_restrained_S_all 1.188
_refine_ls_R_factor_all 0.1327
_refine_ls_R_factor_gt 0.0984
_refine_ls_shift/su_max 0.001
_refine_ls_shift/su_mean 0.000
_refine_ls_structure_factor_coef Fsqd
_refine_ls_weighting_details 'calc w=1/[\s^2^(Fo^2^)+(0.0001P)^2^+19.6361P] where P=(Fo^2^+2Fc^2^)/3'
_refine_ls_weighting_scheme calc
_refine_ls_wR_factor_gt 0.1410
_refine_ls_wR_factor_ref 0.1558
_reflns_number_gt 8132
_reflns_number_total 10714
_reflns_threshold_expression >2sigma(I)
_cod_data_source_file c3dt33069a.txt
_cod_data_source_block complex8
_cod_original_cell_volume 5804.8(14)
_cod_original_sg_symbol_H-M 'P 21/n'
_cod_database_code 7022805

loop_
_symmetry_equiv_pos_as_xyz
'x, y, z'
'-x+1/2, y+1/2, -z+1/2'
'-x, -y, -z'
'x-1/2, -y-1/2, z-1/2'

loop_
_atom_site_label
_atom_site_type_symbol
_atom_site_fract_x
_atom_site_fract_y
_atom_site_fract_z
_atom_site_U_iso_or_equiv
_atom_site_adp_type
_atom_site_occupancy
_atom_site_symmetry_multiplicity
_atom_site_calc_flag
_atom_site_refinement_flags
Yb1 Yb 0.54260(3) 0.662531(15) 0.22625(3) 0.02718(13) Uani 1 1 d .
Si1 Si 0.6212(2) 0.80385(10) 0.28109(17) 0.0345(7) Uani 1 1 d .
Si2 Si 0.2171(3) 0.54839(12) 0.1948(2) 0.0478(8) Uani 1 1 d .
O1 O 0.6672(5) 0.6127(2) 0.2531(4) 0.0329(16) Uani 1 1 d .
O2 O 0.2244(7) 0.7954(3) 0.3387(6) 0.070(3) Uani 1 1 d .
N1 N 0.5898(6) 0.7496(3) 0.2188(5) 0.0306(19) Uani 1 1 d .
N2 N 0.5350(6) 0.7009(3) 0.1033(5) 0.0301(19) Uani 1 1 d .
N3 N 0.3097(6) 0.5849(3) 0.1714(5) 0.037(2) Uani 1 1 d D
H3 H 0.342(7) 0.610(3) 0.204(5) 0.055 Uiso 1 1 d D
N4 N 0.4373(6) 0.6042(3) 0.1189(5) 0.0287(18) Uani 1 1 d .
N5 N 0.5381(6) 0.6672(3) 0.3605(5) 0.0310(18) Uani 1 1 d .
N6 N 0.3943(6) 0.6893(3) 0.2525(5) 0.0294(19) Uani 1 1 d .
N7 N 0.4108(6) 0.7178(3) 0.3883(5) 0.033(2) Uani 1 1 d D
H7A H 0.353(4) 0.735(3) 0.367(6) 0.050 Uiso 1 1 d D
C1 C 0.5675(7) 0.7467(3) 0.1356(6) 0.028(2) Uani 1 1 d .
C2 C 0.3515(7) 0.5798(4) 0.1110(6) 0.032(2) Uani 1 1 d .
C3 C 0.5104(8) 0.6899(4) 0.0138(6) 0.038(3) Uani 1 1 d .
H3A H 0.5741 0.6831 0.0041 0.046 Uiso 1 1 calc R
H3B H 0.4765 0.7196 -0.0202 0.046 Uiso 1 1 calc R
C4 C 0.4406(8) 0.6442(4) -0.0119(6) 0.036(2) Uani 1 1 d .
H4A H 0.4377 0.6323 -0.0670 0.044 Uiso 1 1 calc R
H4B H 0.3709 0.6546 -0.0178 0.044 Uiso 1 1 calc R
C5 C 0.4743(7) 0.6002(4) 0.0496(6) 0.033(2) Uani 1 1 d .
H5A H 0.4490 0.5681 0.0193 0.040 Uiso 1 1 calc R
H5B H 0.5498 0.5987 0.0730 0.040 Uiso 1 1 calc R
C6 C 0.5742(8) 0.7916(3) 0.0838(6) 0.030(2) Uani 1 1 d .
C7 C 0.4929(8) 0.8249(4) 0.0498(6) 0.042(3) Uani 1 1 d .
H7 H 0.4300 0.8183 0.0559 0.050 Uiso 1 1 calc R
C8 C 0.5030(9) 0.8677(4) 0.0068(6) 0.045(3) Uani 1 1 d .
H8 H 0.4475 0.8905 -0.0162 0.054 Uiso 1 1 calc R
C9 C 0.5959(9) 0.8770(4) -0.0023(7) 0.047(3) Uani 1 1 d .
H9 H 0.6034 0.9069 -0.0301 0.056 Uiso 1 1 calc R
C10 C 0.6770(9) 0.8439(4) 0.0281(7) 0.054(3) Uani 1 1 d .
H10 H 0.7389 0.8502 0.0202 0.064 Uiso 1 1 calc R
C11 C 0.6661(9) 0.8004(4) 0.0712(7) 0.047(3) Uani 1 1 d .
H11 H 0.7206 0.7769 0.0920 0.056 Uiso 1 1 calc R
C12 C 0.2929(8) 0.5462(4) 0.0379(6) 0.035(2) Uani 1 1 d .
C13 C 0.3275(9) 0.4981(4) 0.0280(8) 0.054(3) Uani 1 1 d .
H13 H 0.3872 0.4848 0.0699 0.065 Uiso 1 1 calc R
C14 C 0.2756(9) 0.4690(4) -0.0428(8) 0.058(4) Uani 1 1 d .
H14 H 0.2994 0.4361 -0.0484 0.070 Uiso 1 1 calc R
C15 C 0.1890(10) 0.4885(5) -0.1050(8) 0.061(4) Uani 1 1 d .
H15 H 0.1540 0.4693 -0.1537 0.073 Uiso 1 1 calc R
C16 C 0.1544(9) 0.5363(5) -0.0949(8) 0.064(4) Uani 1 1 d .
H16 H 0.0947 0.5498 -0.1364 0.077 Uiso 1 1 calc R
C17 C 0.2072(9) 0.5644(4) -0.0242(7) 0.057(3) Uani 1 1 d .
H17 H 0.1832 0.5973 -0.0186 0.068 Uiso 1 1 calc R
C18 C 0.7098(9) 0.8503(4) 0.2608(7) 0.052(3) Uani 1 1 d .
H18A H 0.7691 0.8322 0.2580 0.078 Uiso 1 1 calc R
H18B H 0.7326 0.8753 0.3059 0.078 Uiso 1 1 calc R
H18C H 0.6740 0.8677 0.2078 0.078 Uiso 1 1 calc R
C19 C 0.6864(8) 0.7811(4) 0.3909(6) 0.044(3) Uani 1 1 d .
H19A H 0.6499 0.7516 0.4004 0.066 Uiso 1 1 calc R
H19B H 0.6867 0.8082 0.4296 0.066 Uiso 1 1 calc R
H19C H 0.7568 0.7714 0.4001 0.066 Uiso 1 1 calc R
C20 C 0.4990(9) 0.8399(4) 0.2686(7) 0.057(3) Uani 1 1 d .
H20A H 0.4729 0.8566 0.2141 0.085 Uiso 1 1 calc R
H20B H 0.5138 0.8655 0.3125 0.085 Uiso 1 1 calc R
H20C H 0.4478 0.8162 0.2727 0.085 Uiso 1 1 calc R
C21 C 0.0825(9) 0.5635(5) 0.1222(9) 0.075(4) Uani 1 1 d .
H21A H 0.0771 0.5997 0.1088 0.112 Uiso 1 1 calc R
H21B H 0.0348 0.5548 0.1492 0.112 Uiso 1 1 calc R
H21C H 0.0658 0.5437 0.0709 0.112 Uiso 1 1 calc R
C22 C 0.2414(10) 0.5679(5) 0.3048(7) 0.066(4) Uani 1 1 d .
H22A H 0.3138 0.5630 0.3391 0.100 Uiso 1 1 calc R
H22B H 0.1997 0.5472 0.3269 0.100 Uiso 1 1 calc R
H22C H 0.2235 0.6037 0.3059 0.100 Uiso 1 1 calc R
C23 C 0.2393(11) 0.4788(4) 0.1888(8) 0.073(4) Uani 1 1 d .
H23A H 0.2208 0.4689 0.1304 0.110 Uiso 1 1 calc R
H23B H 0.1973 0.4600 0.2130 0.110 Uiso 1 1 calc R
H23C H 0.3115 0.4712 0.2198 0.110 Uiso 1 1 calc R
C24 C 0.7521(8) 0.5826(4) 0.2815(6) 0.033(2) Uani 1 1 d .
C25 C 0.7460(8) 0.5320(4) 0.3084(6) 0.036(2) Uani 1 1 d .
C26 C 0.8355(8) 0.5021(3) 0.3383(7) 0.038(3) Uani 1 1 d .
H26 H 0.8315 0.4686 0.3570 0.046 Uiso 1 1 calc R
C27 C 0.9292(8) 0.5202(3) 0.3412(6) 0.035(2) Uani 1 1 d .
C28 C 0.9340(7) 0.5690(4) 0.3123(6) 0.033(2) Uani 1 1 d .
H28 H 0.9974 0.5812 0.3126 0.040 Uiso 1 1 calc R
C29 C 0.8478(7) 0.6010(3) 0.2827(5) 0.027(2) Uani 1 1 d .
C30 C 0.6465(8) 0.5040(4) 0.3009(7) 0.038(3) Uani 1 1 d .
C31 C 0.6630(10) 0.4523(4) 0.3467(9) 0.074(4) Uani 1 1 d .
H31A H 0.6981 0.4290 0.3222 0.111 Uiso 1 1 calc R
H31B H 0.5967 0.4379 0.3411 0.111 Uiso 1 1 calc R
H31C H 0.7045 0.4572 0.4058 0.111 Uiso 1 1 calc R
C32 C 0.5877(9) 0.4919(5) 0.2064(7) 0.065(4) Uani 1 1 d .
H32A H 0.5814 0.5229 0.1736 0.098 Uiso 1 1 calc R
H32B H 0.5195 0.4790 0.1981 0.098 Uiso 1 1 calc R
H32C H 0.6253 0.4663 0.1884 0.098 Uiso 1 1 calc R
C33 C 0.5754(9) 0.5353(4) 0.3332(9) 0.067(4) Uani 1 1 d .
H33A H 0.6111 0.5426 0.3926 0.100 Uiso 1 1 calc R
H33B H 0.5135 0.5157 0.3253 0.100 Uiso 1 1 calc R
H33C H 0.5569 0.5672 0.3022 0.100 Uiso 1 1 calc R
C34 C 1.0276(9) 0.4867(4) 0.3755(8) 0.061(4) Uani 1 1 d .
H34A H 1.0678 0.4913 0.3405 0.092 Uiso 1 1 calc R
H34B H 1.0082 0.4510 0.3747 0.092 Uiso 1 1 calc R
H34C H 1.0684 0.4969 0.4327 0.092 Uiso 1 1 calc R
C35 C 0.8595(7) 0.6545(4) 0.2501(6) 0.034(2) Uani 1 1 d .
C36 C 0.9703(8) 0.6661(4) 0.2553(7) 0.050(3) Uani 1 1 d .
H36A H 0.9922 0.6396 0.2260 0.074 Uiso 1 1 calc R
H36B H 1.0167 0.6669 0.3138 0.074 Uiso 1 1 calc R
H36C H 0.9714 0.6990 0.2295 0.074 Uiso 1 1 calc R
C37 C 0.8360(8) 0.6960(4) 0.3046(7) 0.044(3) Uani 1 1 d .
H37A H 0.8392 0.7296 0.2815 0.065 Uiso 1 1 calc R
H37B H 0.8864 0.6940 0.3616 0.065 Uiso 1 1 calc R
H37C H 0.7675 0.6905 0.3050 0.065 Uiso 1 1 calc R
C38 C 0.7901(7) 0.6606(4) 0.1577(6) 0.040(2) Uani 1 1 d .
H38A H 0.8102 0.6361 0.1241 0.060 Uiso 1 1 calc R
H38B H 0.7969 0.6951 0.1392 0.060 Uiso 1 1 calc R
H38C H 0.7189 0.6546 0.1509 0.060 Uiso 1 1 calc R
C39 C 0.5830(8) 0.6428(3) 0.4380(6) 0.035(2) Uani 1 1 d .
C40 C 0.5270(9) 0.6158(4) 0.4775(7) 0.044(3) Uani 1 1 d .
H40 H 0.4546 0.6170 0.4549 0.053 Uiso 1 1 calc R
C41 C 0.5772(11) 0.5869(5) 0.5500(8) 0.067(4) Uani 1 1 d .
H41 H 0.5389 0.5695 0.5766 0.080 Uiso 1 1 calc R
C42 C 0.6831(11) 0.5842(5) 0.5822(7) 0.068(4) Uani 1 1 d .
H42 H 0.7169 0.5649 0.6311 0.081 Uiso 1 1 calc R
C43 C 0.7403(10) 0.6095(5) 0.5434(8) 0.064(4) Uani 1 1 d .
H43 H 0.8126 0.6068 0.5653 0.077 Uiso 1 1 calc R
C44 C 0.6913(8) 0.6386(4) 0.4725(6) 0.042(3) Uani 1 1 d .
H44 H 0.7307 0.6560 0.4469 0.051 Uiso 1 1 calc R
C45 C 0.4470(8) 0.6913(4) 0.3364(6) 0.035(2) Uani 1 1 d .
C46 C 0.3051(7) 0.7231(4) 0.2117(6) 0.032(2) Uani 1 1 d .
H46 H 0.3186 0.7564 0.2416 0.039 Uiso 1 1 calc R
C47 C 0.2941(8) 0.7323(4) 0.1217(6) 0.045(3) Uani 1 1 d .
H47A H 0.3552 0.7495 0.1208 0.067 Uiso 1 1 calc R
H47B H 0.2341 0.7535 0.0938 0.067 Uiso 1 1 calc R
H47C H 0.2860 0.6997 0.0926 0.067 Uiso 1 1 calc R
C48 C 0.2049(8) 0.7016(4) 0.2130(7) 0.045(3) Uani 1 1 d .
H48A H 0.1879 0.6703 0.1803 0.067 Uiso 1 1 calc R
H48B H 0.1502 0.7264 0.1890 0.067 Uiso 1 1 calc R
H48C H 0.2127 0.6944 0.2706 0.067 Uiso 1 1 calc R
C49 C 0.4701(8) 0.7383(4) 0.4738(6) 0.038(3) Uani 1 1 d .
H49 H 0.5407 0.7238 0.4931 0.046 Uiso 1 1 calc R
C50 C 0.4213(10) 0.7220(5) 0.5348(7) 0.062(4) Uani 1 1 d .
H50A H 0.3518 0.7356 0.5167 0.092 Uiso 1 1 calc R
H50B H 0.4617 0.7351 0.5904 0.092 Uiso 1 1 calc R
H50C H 0.4190 0.6849 0.5367 0.092 Uiso 1 1 calc R
C51 C 0.4782(9) 0.7959(4) 0.4718(7) 0.053(3) Uani 1 1 d .
H51A H 0.4997 0.8058 0.4263 0.080 Uiso 1 1 calc R
H51B H 0.5285 0.8078 0.5248 0.080 Uiso 1 1 calc R
H51C H 0.4116 0.8110 0.4629 0.080 Uiso 1 1 calc R
C52 C 0.2046(14) 0.8392(6) 0.2895(14) 0.133(8) Uani 1 1 d .
H52A H 0.2102 0.8315 0.2354 0.160 Uiso 1 1 calc R
H52B H 0.2552 0.8657 0.3178 0.160 Uiso 1 1 calc R
C53 C 0.1008(14) 0.8574(6) 0.2758(15) 0.143(9) Uani 1 1 d .
H53A H 0.1035 0.8904 0.3038 0.172 Uiso 1 1 calc R
H53B H 0.0603 0.8615 0.2156 0.172 Uiso 1 1 calc R
C54 C 0.0569(13) 0.8187(7) 0.3116(12) 0.117(7) Uani 1 1 d .
H54A H 0.0084 0.7975 0.2672 0.141 Uiso 1 1 calc R
H54B H 0.0197 0.8345 0.3439 0.141 Uiso 1 1 calc R
C55 C 0.1444(12) 0.7868(7) 0.3680(10) 0.098(6) Uani 1 1 d .
H55A H 0.1647 0.7975 0.4267 0.118 Uiso 1 1 calc R
H55B H 0.1254 0.7504 0.3635 0.118 Uiso 1 1 calc R

loop_
_atom_site_aniso_label
_atom_site_aniso_U_11
_atom_site_aniso_U_22
_atom_site_aniso_U_33
_atom_site_aniso_U_23
_atom_site_aniso_U_13
_atom_site_aniso_U_12
Yb1 0.0262(2) 0.0267(2) 0.0276(2) 0.0000(2) 0.00895(17) 0.0007(2)
Si1 0.0379(17) 0.0302(15) 0.0332(15) -0.0027(13) 0.0107(13) -0.0067(13)
Si2 0.053(2) 0.0409(18) 0.061(2) -0.0030(17) 0.0341(18) -0.0095(16)
O1 0.030(4) 0.032(4) 0.041(4) 0.001(3) 0.017(3) 0.005(3)
O2 0.066(6) 0.067(6) 0.088(7) -0.005(5) 0.041(6) 0.016(5)
N1 0.039(5) 0.029(4) 0.028(4) 0.003(4) 0.018(4) 0.004(4)
N2 0.036(5) 0.027(4) 0.028(4) -0.003(4) 0.012(4) -0.007(4)
N3 0.033(5) 0.034(5) 0.042(5) -0.007(4) 0.013(4) -0.012(4)
N4 0.020(4) 0.038(5) 0.035(5) -0.004(4) 0.017(4) -0.007(4)
N5 0.026(4) 0.037(5) 0.032(4) 0.003(4) 0.014(4) 0.010(4)
N6 0.030(5) 0.032(4) 0.028(4) -0.004(4) 0.012(4) -0.006(4)
N7 0.016(4) 0.050(5) 0.029(4) -0.002(4) 0.003(4) 0.001(4)
C1 0.026(5) 0.030(5) 0.033(5) 0.000(5) 0.014(4) 0.003(4)
C2 0.030(6) 0.028(5) 0.041(6) 0.000(5) 0.017(5) 0.011(5)
C3 0.049(7) 0.037(6) 0.033(6) 0.003(5) 0.021(5) 0.005(5)
C4 0.031(6) 0.043(6) 0.040(6) -0.010(5) 0.018(5) -0.002(5)
C5 0.025(5) 0.034(6) 0.045(6) -0.008(5) 0.018(5) -0.006(5)
C6 0.035(6) 0.023(5) 0.030(5) 0.002(4) 0.010(5) -0.002(4)
C7 0.044(7) 0.036(6) 0.051(7) -0.004(5) 0.024(6) 0.001(5)
C8 0.058(8) 0.025(6) 0.042(6) 0.010(5) 0.008(6) 0.005(5)
C9 0.060(8) 0.034(6) 0.048(7) 0.018(5) 0.023(6) 0.000(6)
C10 0.055(8) 0.050(7) 0.060(8) 0.007(7) 0.027(6) -0.011(7)
C11 0.052(8) 0.032(6) 0.058(7) 0.010(6) 0.023(6) 0.006(5)
C12 0.033(6) 0.034(6) 0.038(6) -0.006(5) 0.012(5) -0.012(5)
C13 0.046(7) 0.037(6) 0.069(8) -0.021(6) 0.010(6) -0.007(6)
C14 0.042(7) 0.051(7) 0.091(10) -0.032(7) 0.035(7) -0.015(6)
C15 0.056(9) 0.073(9) 0.046(7) -0.019(7) 0.010(6) -0.021(8)
C16 0.050(8) 0.061(9) 0.051(8) 0.013(7) -0.015(6) -0.018(7)
C17 0.054(8) 0.042(7) 0.060(8) -0.003(6) 0.006(7) -0.011(6)
C18 0.063(8) 0.050(7) 0.044(7) -0.007(6) 0.021(6) -0.031(6)
C19 0.044(7) 0.043(6) 0.041(6) -0.012(5) 0.010(5) -0.005(5)
C20 0.072(9) 0.044(6) 0.059(7) -0.003(6) 0.030(7) 0.015(7)
C21 0.040(8) 0.087(10) 0.101(11) -0.024(9) 0.031(8) -0.013(7)
C22 0.078(10) 0.073(9) 0.066(9) -0.007(7) 0.047(8) -0.025(8)
C23 0.104(12) 0.055(8) 0.084(10) 0.006(8) 0.061(9) -0.002(8)
C24 0.038(6) 0.032(5) 0.032(5) -0.004(5) 0.015(5) 0.002(5)
C25 0.039(6) 0.032(5) 0.036(6) -0.002(5) 0.011(5) 0.002(5)
C26 0.040(6) 0.020(5) 0.064(7) 0.010(5) 0.029(6) 0.002(5)
C27 0.034(6) 0.025(5) 0.046(6) -0.003(5) 0.014(5) 0.005(5)
C28 0.023(5) 0.037(6) 0.041(6) -0.011(5) 0.014(5) -0.005(5)
C29 0.029(6) 0.029(5) 0.024(5) -0.008(4) 0.009(4) -0.006(4)
C30 0.029(6) 0.039(6) 0.055(7) -0.005(5) 0.025(5) -0.003(5)
C31 0.064(9) 0.051(8) 0.109(12) 0.033(8) 0.036(9) -0.002(7)
C32 0.040(7) 0.079(9) 0.067(9) -0.011(8) 0.009(6) -0.011(7)
C33 0.063(9) 0.037(6) 0.130(13) -0.003(7) 0.071(9) 0.002(6)
C34 0.046(7) 0.036(6) 0.098(10) 0.015(7) 0.022(7) 0.003(6)
C35 0.026(5) 0.028(5) 0.045(6) -0.003(5) 0.008(5) -0.004(5)
C36 0.044(7) 0.039(6) 0.064(8) 0.001(6) 0.018(6) 0.001(6)
C37 0.036(6) 0.033(6) 0.063(7) -0.005(6) 0.020(6) -0.001(5)
C38 0.032(6) 0.045(6) 0.039(6) 0.007(6) 0.008(5) -0.003(5)
C39 0.031(6) 0.027(5) 0.040(6) -0.008(5) 0.007(5) -0.001(5)
C40 0.050(7) 0.042(6) 0.045(7) 0.004(6) 0.024(6) 0.000(6)
C41 0.087(11) 0.070(9) 0.051(8) 0.012(7) 0.035(8) 0.007(8)
C42 0.082(11) 0.073(9) 0.039(7) 0.034(7) 0.011(7) 0.020(8)
C43 0.051(8) 0.068(9) 0.057(8) 0.026(7) 0.002(7) 0.012(7)
C44 0.036(6) 0.049(7) 0.037(6) 0.007(5) 0.008(5) 0.007(5)
C45 0.033(6) 0.037(6) 0.041(6) 0.004(5) 0.022(5) -0.005(5)
C46 0.030(6) 0.036(6) 0.027(5) -0.010(5) 0.006(4) -0.005(5)
C47 0.037(6) 0.064(8) 0.030(6) 0.013(6) 0.008(5) 0.017(6)
C48 0.035(6) 0.037(6) 0.061(7) -0.007(6) 0.017(6) 0.000(5)
C49 0.039(6) 0.049(7) 0.029(5) -0.013(5) 0.016(5) 0.002(5)
C50 0.071(9) 0.082(9) 0.033(6) 0.005(6) 0.021(6) -0.007(8)
C51 0.050(8) 0.055(7) 0.047(7) -0.001(6) 0.010(6) 0.003(6)
C52 0.119(15) 0.057(10) 0.25(2) 0.051(14) 0.099(17) 0.043(11)
C53 0.091(14) 0.084(13) 0.27(3) 0.052(15) 0.082(17) 0.005(11)
C54 0.075(12) 0.154(18) 0.144(17) 0.034(14) 0.064(12) 0.035(12)
C55 0.090(13) 0.139(15) 0.081(11) 0.032(11) 0.051(10) 0.047(11)

loop_
_atom_type_symbol
_atom_type_description
_atom_type_scat_dispersion_real
_atom_type_scat_dispersion_imag
_atom_type_scat_source
C C 0.0033 0.0016 'International Tables Vol C Tables 4.2.6.8 and 6.1.1.4'
H H 0.0000 0.0000 'International Tables Vol C Tables 4.2.6.8 and 6.1.1.4'
N N 0.0061 0.0033 'International Tables Vol C Tables 4.2.6.8 and 6.1.1.4'
O O 0.0106 0.0060 'International Tables Vol C Tables 4.2.6.8 and 6.1.1.4'
Yb Yb -0.3850 5.5486 'International Tables Vol C Tables 4.2.6.8 and 6.1.1.4'
Si Si 0.0817 0.0704 'International Tables Vol C Tables 4.2.6.8 and 6.1.1.4'

loop_
_geom_angle_atom_site_label_1
_geom_angle_atom_site_label_2
_geom_angle_atom_site_label_3
_geom_angle
O1 Yb1 N2 102.9(3)
O1 Yb1 N5 98.2(2)
N2 Yb1 N5 150.9(3)
O1 Yb1 N1 112.5(3)
N2 Yb1 N1 57.0(2)
N5 Yb1 N1 96.4(3)
O1 Yb1 N6 148.8(2)
N2 Yb1 N6 107.4(3)
N5 Yb1 N6 56.8(3)
N1 Yb1 N6 90.5(3)
O1 Yb1 N4 89.8(2)
N2 Yb1 N4 76.7(3)
N5 Yb1 N4 123.5(3)
N1 Yb1 N4 131.5(3)
N6 Yb1 N4 90.1(2)
O1 Yb1 C1 110.3(3)
N2 Yb1 C1 28.1(2)
N5 Yb1 C1 124.4(3)
N1 Yb1 C1 28.8(2)
N6 Yb1 C1 99.9(3)
N4 Yb1 C1 103.9(3)
O1 Yb1 C45 126.2(3)
N2 Yb1 C45 129.2(3)
N5 Yb1 C45 28.6(3)
N1 Yb1 C45 89.5(3)
N6 Yb1 C45 28.9(3)
N4 Yb1 C45 112.0(3)
C1 Yb1 C45 110.8(3)
N1 Si1 C18 116.9(5)
N1 Si1 C19 106.2(4)
C18 Si1 C19 106.8(5)
N1 Si1 C20 109.1(5)
C18 Si1 C20 106.9(5)
C19 Si1 C20 110.9(5)
N3 Si2 C23 111.3(5)
N3 Si2 C22 102.1(5)
C23 Si2 C22 110.8(6)
N3 Si2 C21 112.0(5)
C23 Si2 C21 108.5(6)
C22 Si2 C21 112.0(6)
C24 O1 Yb1 172.2(6)
C52 O2 C55 110.2(11)
C1 N1 Si1 127.4(6)
C1 N1 Yb1 92.5(6)
Si1 N1 Yb1 139.5(4)
C1 N2 C3 121.5(8)
C1 N2 Yb1 96.8(6)
C3 N2 Yb1 141.6(6)
H3 N3 C2 107(7)
H3 N3 Si2 120(7)
C2 N3 Si2 132.2(7)
H3 N3 H3 0(6)
C2 N3 H3 107(7)
Si2 N3 H3 120(7)
C2 N4 C5 117.7(8)
C2 N4 Yb1 130.8(6)
C5 N4 Yb1 111.2(5)
C45 N5 C39 123.1(8)
C45 N5 Yb1 95.3(6)
C39 N5 Yb1 138.5(6)
C45 N6 C46 120.6(8)
C45 N6 Yb1 92.6(6)
C46 N6 Yb1 136.7(6)
C45 N7 C49 128.2(8)
C45 N7 H7A 119(7)
C49 N7 H7A 109(7)
N2 C1 N1 113.7(8)
N2 C1 C6 123.2(8)
N1 C1 C6 123.0(8)
N2 C1 Yb1 55.0(5)
N1 C1 Yb1 58.7(5)
C6 C1 Yb1 176.6(7)
N4 C2 N3 120.2(9)
N4 C2 C12 124.1(9)
N3 C2 C12 115.7(9)
N2 C3 C4 109.5(8)
N2 C3 H3A 109.8
C4 C3 H3A 109.8
N2 C3 H3B 109.8
C4 C3 H3B 109.8
H3A C3 H3B 108.2
C3 C4 C5 113.7(8)
C3 C4 H4A 108.8
C5 C4 H4A 108.8
C3 C4 H4B 108.8
C5 C4 H4B 108.8
H4A C4 H4B 107.7
N4 C5 C4 113.5(8)
N4 C5 H5A 108.9
C4 C5 H5A 108.9
N4 C5 H5B 108.9
C4 C5 H5B 108.9
H5A C5 H5B 107.7
C7 C6 C11 119.5(9)
C7 C6 C1 121.6(9)
C11 C6 C1 119.0(9)
C6 C7 C8 120.5(10)
C6 C7 H7 119.7
C8 C7 H7 119.7
C7 C8 C9 119.3(10)
C7 C8 H8 120.4
C9 C8 H8 120.4
C10 C9 C8 121.8(10)
C10 C9 H9 119.1
C8 C9 H9 119.1
C9 C10 C11 118.6(11)
C9 C10 H10 120.7
C11 C10 H10 120.7
C10 C11 C6 120.3(10)
C10 C11 H11 119.9
C6 C11 H11 119.9
C17 C12 C13 118.1(10)
C17 C12 C2 119.8(9)
C13 C12 C2 121.9(10)
C12 C13 C14 120.8(11)
C12 C13 H13 119.6
C14 C13 H13 119.6
C15 C14 C13 119.9(11)
C15 C14 H14 120.1
C13 C14 H14 120.1
C16 C15 C14 119.2(11)
C16 C15 H15 120.4
C14 C15 H15 120.4
C17 C16 C15 119.9(12)
C17 C16 H16 120.1
C15 C16 H16 120.1
C12 C17 C16 122.1(11)
C12 C17 H17 118.9
C16 C17 H17 118.9
Si1 C18 H18A 109.5
Si1 C18 H18B 109.5
H18A C18 H18B 109.5
Si1 C18 H18C 109.5
H18A C18 H18C 109.5
H18B C18 H18C 109.5
Si1 C19 H19A 109.5
Si1 C19 H19B 109.5
H19A C19 H19B 109.5
Si1 C19 H19C 109.5
H19A C19 H19C 109.5
H19B C19 H19C 109.5
Si1 C20 H20A 109.5
Si1 C20 H20B 109.5
H20A C20 H20B 109.5
Si1 C20 H20C 109.5
H20A C20 H20C 109.5
H20B C20 H20C 109.5
Si2 C21 H21A 109.5
Si2 C21 H21B 109.5
H21A C21 H21B 109.5
Si2 C21 H21C 109.5
H21A C21 H21C 109.5
H21B C21 H21C 109.5
Si2 C22 H22A 109.5
Si2 C22 H22B 109.5
H22A C22 H22B 109.5
Si2 C22 H22C 109.5
H22A C22 H22C 109.5
H22B C22 H22C 109.5
Si2 C23 H23A 109.5
Si2 C23 H23B 109.5
H23A C23 H23B 109.5
Si2 C23 H23C 109.5
H23A C23 H23C 109.5
H23B C23 H23C 109.5
O1 C24 C25 120.6(9)
O1 C24 C29 120.4(8)
C25 C24 C29 119.0(9)
C26 C25 C24 119.2(9)
C26 C25 C30 115.1(8)
C24 C25 C30 125.5(9)
C27 C26 C25 122.0(9)
C27 C26 H26 119.0
C25 C26 H26 119.0
C26 C27 C28 118.6(9)
C26 C27 C34 121.2(9)
C28 C27 C34 120.3(9)
C27 C28 C29 122.2(9)
C27 C28 H28 118.9
C29 C28 H28 118.9
C28 C29 C24 119.1(9)
C28 C29 C35 118.8(8)
C24 C29 C35 122.1(8)
C25 C30 C31 114.6(9)
C25 C30 C33 113.9(9)
C31 C30 C33 106.0(9)
C25 C30 C32 107.2(9)
C31 C30 C32 106.0(9)
C33 C30 C32 108.8(10)
C30 C31 H31A 109.5
C30 C31 H31B 109.5
H31A C31 H31B 109.5
C30 C31 H31C 109.5
H31A C31 H31C 109.5
H31B C31 H31C 109.5
C30 C32 H32A 109.5
C30 C32 H32B 109.5
H32A C32 H32B 109.5
C30 C32 H32C 109.5
H32A C32 H32C 109.5
H32B C32 H32C 109.5
C30 C33 H33A 109.5
C30 C33 H33B 109.5
H33A C33 H33B 109.5
C30 C33 H33C 109.5
H33A C33 H33C 109.5
H33B C33 H33C 109.5
C27 C34 H34A 109.5
C27 C34 H34B 109.5
H34A C34 H34B 109.5
C27 C34 H34C 109.5
H34A C34 H34C 109.5
H34B C34 H34C 109.5
C38 C35 C29 111.1(8)
C38 C35 C37 111.0(8)
C29 C35 C37 110.1(8)
C38 C35 C36 106.0(8)
C29 C35 C36 113.4(8)
C37 C35 C36 105.2(8)
C35 C36 H36A 109.5
C35 C36 H36B 109.5
H36A C36 H36B 109.5
C35 C36 H36C 109.5
H36A C36 H36C 109.5
H36B C36 H36C 109.5
C35 C37 H37A 109.5
C35 C37 H37B 109.5
H37A C37 H37B 109.5
C35 C37 H37C 109.5
H37A C37 H37C 109.5
H37B C37 H37C 109.5
C35 C38 H38A 109.5
C35 C38 H38B 109.5
H38A C38 H38B 109.5
C35 C38 H38C 109.5
H38A C38 H38C 109.5
H38B C38 H38C 109.5
N5 C39 C40 123.9(9)
N5 C39 C44 117.8(9)
C40 C39 C44 117.6(10)
C41 C40 C39 121.0(11)
C41 C40 H40 119.5
C39 C40 H40 119.5
C42 C41 C40 119.6(12)
C42 C41 H41 120.2
C40 C41 H41 120.2
C41 C42 C43 120.7(11)
C41 C42 H42 119.6
C43 C42 H42 119.6
C44 C43 C42 119.9(12)
C44 C43 H43 120.0
C42 C43 H43 120.0
C43 C44 C39 121.1(11)
C43 C44 H44 119.5
C39 C44 H44 119.5
N5 C45 N6 112.9(9)
N5 C45 N7 125.3(9)
N6 C45 N7 121.8(9)
N5 C45 Yb1 56.1(5)
N6 C45 Yb1 58.5(5)
N7 C45 Yb1 164.8(7)
N6 C46 C47 108.9(8)
N6 C46 C48 113.2(8)
C47 C46 C48 109.3(8)
N6 C46 H46 108.4
C47 C46 H46 108.4
C48 C46 H46 108.4
C46 C47 H47A 109.5
C46 C47 H47B 109.5
H47A C47 H47B 109.5
C46 C47 H47C 109.5
H47A C47 H47C 109.5
H47B C47 H47C 109.5
C46 C48 H48A 109.5
C46 C48 H48B 109.5
H48A C48 H48B 109.5
C46 C48 H48C 109.5
H48A C48 H48C 109.5
H48B C48 H48C 109.5
N7 C49 C50 110.6(9)
N7 C49 C51 110.8(8)
C50 C49 C51 110.6(9)
N7 C49 H49 108.2
C50 C49 H49 108.2
C51 C49 H49 108.2
C49 C50 H50A 109.5
C49 C50 H50B 109.5
H50A C50 H50B 109.5
C49 C50 H50C 109.5
H50A C50 H50C 109.5
H50B C50 H50C 109.5
C49 C51 H51A 109.5
C49 C51 H51B 109.5
H51A C51 H51B 109.5
C49 C51 H51C 109.5
H51A C51 H51C 109.5
H51B C51 H51C 109.5
O2 C52 C53 109.2(15)
O2 C52 H52A 109.8
C53 C52 H52A 109.8
O2 C52 H52B 109.8
C53 C52 H52B 109.8
H52A C52 H52B 108.3
C54 C53 C52 105.0(15)
C54 C53 H53A 110.7
C52 C53 H53A 110.7
C54 C53 H53B 110.7
C52 C53 H53B 110.7
H53A C53 H53B 108.8
C53 C54 C55 106.9(15)
C53 C54 H54A 110.3
C55 C54 H54A 110.3
C53 C54 H54B 110.3
C55 C54 H54B 110.3
H54A C54 H54B 108.6
O2 C55 C54 104.3(12)
O2 C55 H55A 110.9
C54 C55 H55A 110.9
O2 C55 H55B 110.9
C54 C55 H55B 110.9
H55A C55 H55B 108.9

loop_
_geom_bond_atom_site_label_1
_geom_bond_atom_site_label_2
_geom_bond_distance
Yb1 O1 2.083(6)
Yb1 N2 2.300(7)
Yb1 N5 2.328(7)
Yb1 N1 2.384(7)
Yb1 N6 2.384(8)
Yb1 N4 2.419(7)
Yb1 C1 2.787(9)
Yb1 C45 2.792(10)
Si1 N1 1.728(8)
Si1 C18 1.857(10)
Si1 C19 1.857(10)
Si1 C20 1.891(11)
Si2 N3 1.769(9)
Si2 C23 1.851(12)
Si2 C22 1.859(12)
Si2 C21 1.871(12)
O1 C24 1.353(11)
O2 C52 1.384(16)
O2 C55 1.405(15)
N1 C1 1.345(11)
N2 C1 1.324(11)
N2 C3 1.471(11)
N3 H3 0.870(10)
N3 C2 1.372(12)
N3 H3 0.870(10)
N4 C2 1.320(11)
N4 C5 1.466(11)
N5 C45 1.340(11)
N5 C39 1.394(12)
N6 C45 1.350(12)
N6 C46 1.474(11)
N7 C45 1.364(12)
N7 C49 1.488(11)
N7 H7A 0.869(10)
C1 C6 1.495(12)
C2 C12 1.500(13)
C3 C4 1.501(13)
C3 H3A 0.9800
C3 H3B 0.9800
C4 C5 1.510(13)
C4 H4A 0.9800
C4 H4B 0.9800
C5 H5A 0.9800
C5 H5B 0.9800
C6 C7 1.375(13)
C6 C11 1.398(14)
C7 C8 1.376(13)
C7 H7 0.9400
C8 C9 1.386(15)
C8 H8 0.9400
C9 C10 1.365(15)
C9 H9 0.9400
C10 C11 1.393(14)
C10 H10 0.9400
C11 H11 0.9400
C12 C17 1.357(14)
C12 C13 1.379(13)
C13 C14 1.385(15)
C13 H13 0.9400
C14 C15 1.378(16)
C14 H14 0.9400
C15 C16 1.373(16)
C15 H15 0.9400
C16 C17 1.372(15)
C16 H16 0.9400
C17 H17 0.9400
C18 H18A 0.9700
C18 H18B 0.9700
C18 H18C 0.9700
C19 H19A 0.9700
C19 H19B 0.9700
C19 H19C 0.9700
C20 H20A 0.9700
C20 H20B 0.9700
C20 H20C 0.9700
C21 H21A 0.9700
C21 H21B 0.9700
C21 H21C 0.9700
C22 H22A 0.9700
C22 H22B 0.9700
C22 H22C 0.9700
C23 H23A 0.9700
C23 H23B 0.9700
C23 H23C 0.9700
C24 C25 1.413(13)
C24 C29 1.415(13)
C25 C26 1.400(13)
C25 C30 1.534(13)
C26 C27 1.377(13)
C26 H26 0.9400
C27 C28 1.378(13)
C27 C34 1.548(13)
C28 C29 1.396(12)
C28 H28 0.9400
C29 C35 1.535(12)
C30 C31 1.537(14)
C30 C33 1.539(13)
C30 C32 1.551(14)
C31 H31A 0.9700
C31 H31B 0.9700
C31 H31C 0.9700
C32 H32A 0.9700
C32 H32B 0.9700
C32 H32C 0.9700
C33 H33A 0.9700
C33 H33B 0.9700
C33 H33C 0.9700
C34 H34A 0.9700
C34 H34B 0.9700
C34 H34C 0.9700
C35 C38 1.527(12)
C35 C37 1.545(13)
C35 C36 1.548(13)
C36 H36A 0.9700
C36 H36B 0.9700
C36 H36C 0.9700
C37 H37A 0.9700
C37 H37B 0.9700
C37 H37C 0.9700
C38 H38A 0.9700
C38 H38B 0.9700
C38 H38C 0.9700
C39 C40 1.401(14)
C39 C44 1.409(13)
C40 C41 1.397(15)
C40 H40 0.9400
C41 C42 1.375(17)
C41 H41 0.9400
C42 C43 1.384(17)
C42 H42 0.9400
C43 C44 1.380(14)
C43 H43 0.9400
C44 H44 0.9400
C46 C47 1.513(12)
C46 C48 1.516(13)
C46 H46 0.9900
C47 H47A 0.9700
C47 H47B 0.9700
C47 H47C 0.9700
C48 H48A 0.9700
C48 H48B 0.9700
C48 H48C 0.9700
C49 C50 1.508(14)
C49 C51 1.510(13)
C49 H49 0.9900
C50 H50A 0.9700
C50 H50B 0.9700
C50 H50C 0.9700
C51 H51A 0.9700
C51 H51B 0.9700
C51 H51C 0.9700
C52 C53 1.46(2)
C52 H52A 0.9800
C52 H52B 0.9800
C53 C54 1.44(2)
C53 H53A 0.9800
C53 H53B 0.9800
C54 C55 1.498(19)
C54 H54A 0.9800
C54 H54B 0.9800
C55 H55A 0.9800
C55 H55B 0.9800

loop_
_geom_torsion_atom_site_label_1
_geom_torsion_atom_site_label_2
_geom_torsion_atom_site_label_3
_geom_torsion_atom_site_label_4
_geom_torsion
N2 Yb1 O1 C24 136(4)
N5 Yb1 O1 C24 -24(5)
N1 Yb1 O1 C24 77(5)
N6 Yb1 O1 C24 -58(5)
N4 Yb1 O1 C24 -148(5)
C1 Yb1 O1 C24 108(4)
C45 Yb1 O1 C24 -30(5)
C18 Si1 N1 C1 -41.6(10)
C19 Si1 N1 C1 -160.6(8)
C20 Si1 N1 C1 79.8(9)
C18 Si1 N1 Yb1 150.8(6)
C19 Si1 N1 Yb1 31.8(8)
C20 Si1 N1 Yb1 -87.8(7)
O1 Yb1 N1 C1 91.6(6)
N2 Yb1 N1 C1 0.5(5)
N5 Yb1 N1 C1 -166.7(5)
N6 Yb1 N1 C1 -110.1(6)
N4 Yb1 N1 C1 -19.5(7)
C45 Yb1 N1 C1 -139.0(6)
O1 Yb1 N1 Si1 -98.2(6)
N2 Yb1 N1 Si1 170.7(8)
N5 Yb1 N1 Si1 3.5(7)
N6 Yb1 N1 Si1 60.1(7)
N4 Yb1 N1 Si1 150.7(5)
C1 Yb1 N1 Si1 170.2(11)
C45 Yb1 N1 Si1 31.2(7)
O1 Yb1 N2 C1 -109.1(6)
N5 Yb1 N2 C1 26.4(9)
N1 Yb1 N2 C1 -0.5(5)
N6 Yb1 N2 C1 78.3(6)
N4 Yb1 N2 C1 164.2(6)
C45 Yb1 N2 C1 56.5(7)
O1 Yb1 N2 C3 69.1(11)
N5 Yb1 N2 C3 -155.5(9)
N1 Yb1 N2 C3 177.7(12)
N6 Yb1 N2 C3 -103.5(10)
N4 Yb1 N2 C3 -17.6(10)
C1 Yb1 N2 C3 178.2(14)
C45 Yb1 N2 C3 -125.3(10)
C23 Si2 N3 H3 -131(8)
C22 Si2 N3 H3 -13(8)
C21 Si2 N3 H3 107(8)
C23 Si2 N3 C2 42.5(11)
C22 Si2 N3 C2 160.7(10)
C21 Si2 N3 C2 -79.2(11)
O1 Yb1 N4 C2 119.9(8)
N2 Yb1 N4 C2 -136.7(8)
N5 Yb1 N4 C2 20.2(9)
N1 Yb1 N4 C2 -119.6(8)
N6 Yb1 N4 C2 -28.9(8)
C1 Yb1 N4 C2 -129.2(8)
C45 Yb1 N4 C2 -9.5(9)
O1 Yb1 N4 C5 -65.7(6)
N2 Yb1 N4 C5 37.6(6)
N5 Yb1 N4 C5 -165.5(5)
N1 Yb1 N4 C5 54.7(7)
N6 Yb1 N4 C5 145.5(6)
C1 Yb1 N4 C5 45.2(6)
C45 Yb1 N4 C5 164.8(6)
O1 Yb1 N5 C45 -169.2(6)
N2 Yb1 N5 C45 54.5(8)
N1 Yb1 N5 C45 76.9(6)
N6 Yb1 N5 C45 -9.4(5)
N4 Yb1 N5 C45 -74.0(6)
C1 Yb1 N5 C45 69.2(6)
O1 Yb1 N5 C39 -10.1(10)
N2 Yb1 N5 C39 -146.4(9)
N1 Yb1 N5 C39 -124.0(9)
N6 Yb1 N5 C39 149.7(10)
N4 Yb1 N5 C39 85.1(10)
C1 Yb1 N5 C39 -131.7(9)
C45 Yb1 N5 C39 159.1(13)
O1 Yb1 N6 C45 50.7(8)
N2 Yb1 N6 C45 -143.4(5)
N5 Yb1 N6 C45 9.3(5)
N1 Yb1 N6 C45 -88.1(6)
N4 Yb1 N6 C45 140.5(6)
C1 Yb1 N6 C45 -115.4(6)
O1 Yb1 N6 C46 -167.0(7)
N2 Yb1 N6 C46 -1.1(9)
N5 Yb1 N6 C46 151.7(9)
N1 Yb1 N6 C46 54.3(8)
N4 Yb1 N6 C46 -77.2(8)
C1 Yb1 N6 C46 26.9(8)
C45 Yb1 N6 C46 142.3(11)
C3 N2 C1 N1 -177.8(8)
Yb1 N2 C1 N1 0.8(9)
C3 N2 C1 C6 4.9(14)
Yb1 N2 C1 C6 -176.5(8)
C3 N2 C1 Yb1 -178.7(10)
Si1 N1 C1 N2 -172.8(7)
Yb1 N1 C1 N2 -0.8(8)
Si1 N1 C1 C6 4.5(14)
Yb1 N1 C1 C6 176.5(8)
Si1 N1 C1 Yb1 -172.0(9)
O1 Yb1 C1 N2 79.2(6)
N5 Yb1 C1 N2 -164.8(5)
N1 Yb1 C1 N2 179.1(9)
N6 Yb1 C1 N2 -108.4(6)
N4 Yb1 C1 N2 -15.8(6)
C45 Yb1 C1 N2 -136.2(6)
O1 Yb1 C1 N1 -99.9(6)
N2 Yb1 C1 N1 -179.1(9)
N5 Yb1 C1 N1 16.1(7)
N6 Yb1 C1 N1 72.4(6)
N4 Yb1 C1 N1 165.1(5)
C45 Yb1 C1 N1 44.6(6)
O1 Yb1 C1 C6 139(11)
N2 Yb1 C1 C6 60(11)
N5 Yb1 C1 C6 -105(11)
N1 Yb1 C1 C6 -121(11)
N6 Yb1 C1 C6 -48(11)
N4 Yb1 C1 C6 44(11)
C45 Yb1 C1 C6 -76(11)
C5 N4 C2 N3 -175.8(8)
Yb1 N4 C2 N3 -1.8(13)
C5 N4 C2 C12 3.5(13)
Yb1 N4 C2 C12 177.5(7)
H3 N3 C2 N4 11(7)
Si2 N3 C2 N4 -163.1(7)
H3 N3 C2 C12 -168(7)
Si2 N3 C2 C12 17.6(14)
C1 N2 C3 C4 -159.0(8)
Yb1 N2 C3 C4 23.1(14)
N2 C3 C4 C5 -45.5(11)
C2 N4 C5 C4 95.3(10)
Yb1 N4 C5 C4 -79.9(8)
C3 C4 C5 N4 85.5(10)
N2 C1 C6 C7 90.5(12)
N1 C1 C6 C7 -86.6(12)
Yb1 C1 C6 C7 32(12)
N2 C1 C6 C11 -90.8(12)
N1 C1 C6 C11 92.2(12)
Yb1 C1 C6 C11 -149(11)
C11 C6 C7 C8 -2.8(15)
C1 C6 C7 C8 175.9(9)
C6 C7 C8 C9 0.3(16)
C7 C8 C9 C10 2.1(17)
C8 C9 C10 C11 -1.7(17)
C9 C10 C11 C6 -0.9(17)
C7 C6 C11 C10 3.2(16)
C1 C6 C11 C10 -175.6(9)
N4 C2 C12 C17 -100.9(12)
N3 C2 C12 C17 78.4(13)
N4 C2 C12 C13 74.1(14)
N3 C2 C12 C13 -106.6(12)
C17 C12 C13 C14 -0.7(17)
C2 C12 C13 C14 -175.8(10)
C12 C13 C14 C15 0.9(18)
C13 C14 C15 C16 -1.1(19)
C14 C15 C16 C17 1(2)
C13 C12 C17 C16 0.8(18)
C2 C12 C17 C16 175.9(11)
C15 C16 C17 C12 -1(2)
Yb1 O1 C24 C25 92(5)
Yb1 O1 C24 C29 -89(5)
O1 C24 C25 C26 -179.3(9)
C29 C24 C25 C26 2.2(14)
O1 C24 C25 C30 6.5(15)
C29 C24 C25 C30 -172.0(9)
C24 C25 C26 C27 -0.9(16)
C30 C25 C26 C27 173.9(10)
C25 C26 C27 C28 -1.1(16)
C25 C26 C27 C34 179.3(10)
C26 C27 C28 C29 1.9(15)
C34 C27 C28 C29 -178.5(9)
C27 C28 C29 C24 -0.6(14)
C27 C28 C29 C35 -178.9(9)
O1 C24 C29 C28 180.0(8)
C25 C24 C29 C28 -1.5(14)
O1 C24 C29 C35 -1.8(14)
C25 C24 C29 C35 176.7(8)
C26 C25 C30 C31 14.2(14)
C24 C25 C30 C31 -171.4(10)
C26 C25 C30 C33 136.5(10)
C24 C25 C30 C33 -49.1(15)
C26 C25 C30 C32 -103.1(11)
C24 C25 C30 C32 71.3(12)
C28 C29 C35 C38 118.9(9)
C24 C29 C35 C38 -59.3(12)
C28 C29 C35 C37 -117.8(9)
C24 C29 C35 C37 64.0(11)
C28 C29 C35 C36 -0.3(12)
C24 C29 C35 C36 -178.5(9)
C45 N5 C39 C40 36.8(14)
Yb1 N5 C39 C40 -118.1(10)
C45 N5 C39 C44 -152.9(9)
Yb1 N5 C39 C44 52.2(13)
N5 C39 C40 C41 172.1(10)
C44 C39 C40 C41 1.8(15)
C39 C40 C41 C42 -1.3(18)
C40 C41 C42 C43 0(2)
C41 C42 C43 C44 1(2)
C42 C43 C44 C39 -0.7(18)
N5 C39 C44 C43 -171.7(10)
C40 C39 C44 C43 -0.8(15)
C39 N5 C45 N6 -148.4(8)
Yb1 N5 C45 N6 15.2(8)
C39 N5 C45 N7 34.8(15)
Yb1 N5 C45 N7 -161.6(9)
C39 N5 C45 Yb1 -163.6(10)
C46 N6 C45 N5 -165.7(8)
Yb1 N6 C45 N5 -14.8(8)
C46 N6 C45 N7 11.3(14)
Yb1 N6 C45 N7 162.1(8)
C46 N6 C45 Yb1 -150.8(9)
C49 N7 C45 N5 18.5(16)
C49 N7 C45 N6 -158.0(9)
C49 N7 C45 Yb1 -71(3)
O1 Yb1 C45 N5 13.3(7)
N2 Yb1 C45 N5 -149.3(5)
N1 Yb1 C45 N5 -104.6(6)
N6 Yb1 C45 N5 163.5(9)
N4 Yb1 C45 N5 120.2(6)
C1 Yb1 C45 N5 -124.4(6)
O1 Yb1 C45 N6 -150.3(5)
N2 Yb1 C45 N6 47.2(7)
N5 Yb1 C45 N6 -163.5(9)
N1 Yb1 C45 N6 91.9(6)
N4 Yb1 C45 N6 -43.4(6)
C1 Yb1 C45 N6 72.1(6)
O1 Yb1 C45 N7 114(3)
N2 Yb1 C45 N7 -49(3)
N5 Yb1 C45 N7 101(3)
N1 Yb1 C45 N7 -4(3)
N6 Yb1 C45 N7 -96(3)
N4 Yb1 C45 N7 -139(3)
C1 Yb1 C45 N7 -24(3)
C45 N6 C46 C47 152.6(9)
Yb1 N6 C46 C47 17.8(12)
C45 N6 C46 C48 -85.6(10)
Yb1 N6 C46 C48 139.7(7)
C45 N7 C49 C50 -129.4(11)
C45 N7 C49 C51 107.5(11)
C55 O2 C52 C53 -8(2)
O2 C52 C53 C54 -6(3)
C52 C53 C54 C55 17(2)
C52 O2 C55 C54 17.5(19)
C53 C54 C55 O2 -21(2)
